data_2201255
loop_
_publ_author_name
'Strukan, Neven'
'Dev\<ci\'c, Maja'
'Kamenar, Boris'
'Giester, Gerald'

_publ_section_title
;
 K~6~[Mo~6~V~2~O~26~]&#x00B7;4H~2~O
;
_journal_issue 12
_journal_name_full 'Acta Crystallographica Section E'
_journal_page_first i114
_journal_page_last i116
_journal_paper_doi 10.1107/S1600536802020536
_journal_volume 58
_journal_year 2002
_chemical_formula_iupac 'K6 [Mo6 V2 O26], 4H2 O'
_chemical_formula_moiety '(K +)6, (Mo6 V2 O26 6-), 4(H2 O)'
_chemical_formula_structural 'K6 (Mo6 V2 O6) (H2 O)4'
_chemical_formula_sum 'H8 K6 Mo6 O30 V2'
_chemical_formula_weight 1400.18
_chemical_name_systematic
;
hexapotassium hexamolybdodivanadate tetrahydrate
;
_space_group_IT_number 12
_symmetry_cell_setting monoclinic
_symmetry_space_group_name_Hall '-C 2y'
_symmetry_space_group_name_H-M 'C 1 2/m 1'
_atom_sites_solution_hydrogens difmap
_atom_sites_solution_primary heavy
_atom_sites_solution_secondary difmap
_cell_angle_alpha 90.00
_cell_angle_beta 128.73(3)
_cell_angle_gamma 90.00
_cell_formula_units_Z 2
_cell_length_a 14.717(3)
_cell_length_b 12.813(3)
_cell_length_c 9.251(2)
_cell_measurement_reflns_used 3364
_cell_measurement_temperature 293(2)
_cell_measurement_theta_max 36.26
_cell_measurement_theta_min 2.38
_cell_volume 1360.9(8)
_computing_cell_refinement DENZO
_computing_data_collection 'DENZO (Otwinowski & Minor, 1997)'
_computing_data_reduction DENZO
_computing_molecular_graphics 'ORTEPII (Johnson,1976)'
_computing_publication_material SHELXL97
_computing_structure_refinement 'SHELXL97 (Sheldrick, 1997)'
_computing_structure_solution 'SHELXS97 (Sheldrick, 1997)'
_diffrn_ambient_temperature 293(2)
_diffrn_measured_fraction_theta_full 0.986
_diffrn_measured_fraction_theta_max 0.986
_diffrn_measurement_device_type 'Nonius KappaCCD'
_diffrn_measurement_method '2\% \f and \w'
_diffrn_radiation_monochromator graphite
_diffrn_radiation_source 'fine-focus sealed tube'
_diffrn_radiation_type MoK\a
_diffrn_radiation_wavelength 0.71073
_diffrn_reflns_av_R_equivalents 0.0134
_diffrn_reflns_av_sigmaI/netI 0.0210
_diffrn_reflns_limit_h_max 24
_diffrn_reflns_limit_h_min -24
_diffrn_reflns_limit_k_max 20
_diffrn_reflns_limit_k_min -21
_diffrn_reflns_limit_l_max 15
_diffrn_reflns_limit_l_min -15
_diffrn_reflns_number 6362
_diffrn_reflns_theta_full 36.26
_diffrn_reflns_theta_max 36.26
_diffrn_reflns_theta_min 2.38
_exptl_absorpt_coefficient_mu 4.362
_exptl_absorpt_correction_T_max 0.567
_exptl_absorpt_correction_T_min 0.508
_exptl_absorpt_correction_type none
_exptl_crystal_colour yellow
_exptl_crystal_density_diffrn 3.417
_exptl_crystal_density_method 'not measured'
_exptl_crystal_description prism
_exptl_crystal_F_000 1320
_exptl_crystal_size_max 0.16
_exptl_crystal_size_mid 0.15
_exptl_crystal_size_min 0.13
_refine_diff_density_max 1.526
_refine_diff_density_min -1.879
_refine_ls_extinction_coef 0.00280(13)
_refine_ls_extinction_expression Fc^*^=kFc[1+0.001xFc^2^\l^3^/sin(2\q)]^-1/4^
_refine_ls_extinction_method SHELXL97
_refine_ls_goodness_of_fit_ref 1.088
_refine_ls_hydrogen_treatment refall
_refine_ls_matrix_type full
_refine_ls_number_parameters 123
_refine_ls_number_reflns 3364
_refine_ls_number_restraints 0
_refine_ls_restrained_S_all 1.088
_refine_ls_R_factor_all 0.0254
_refine_ls_R_factor_gt 0.0242
_refine_ls_shift/su_max 0.003
_refine_ls_shift/su_mean 0.000
_refine_ls_structure_factor_coef Fsqd
_refine_ls_weighting_details 'calc w = 1/[\s^2^(Fo^2^)+(0.0270P)^2^+8.9089P] where P = (Fo^2^+2Fc^2^)/3'
_refine_ls_weighting_scheme calc
_refine_ls_wR_factor_gt 0.0646
_refine_ls_wR_factor_ref 0.0653
_reflns_number_gt 3267
_reflns_number_total 3364
_reflns_threshold_expression I>2\s(I)
_cod_data_source_file br6067.cif
_cod_data_source_block I
_cod_original_sg_symbol_H-M 'C 2/m'
_cod_database_code 2201255
_cod_database_fobs_code 2201255

loop_
_symmetry_equiv_pos_as_xyz
'x, y, z'
'-x, y, -z'
'x+1/2, y+1/2, z'
'-x+1/2, y+1/2, -z'
'-x, -y, -z'
'x, -y, z'
'-x+1/2, -y+1/2, -z'
'x+1/2, -y+1/2, z'

loop_
_atom_site_label
_atom_site_fract_x
_atom_site_fract_y
_atom_site_fract_z
_atom_site_U_iso_or_equiv
_atom_site_adp_type
_atom_site_calc_flag
_atom_site_refinement_flags
_atom_site_occupancy
_atom_site_disorder_assembly
_atom_site_disorder_group
_atom_site_type_symbol
Mo1 0.269588(18) 0.0000 0.46554(3) 0.00584(5) Uani d S 1 . . Mo
Mo2 0.067755(12) 0.175610(12) 0.22648(2) 0.00516(5) Uani d . 1 . . Mo
V1 0.11872(3) 0.0000 0.00147(5) 0.00301(7) Uani d S 1 . . V
O1 0.25531(16) 0.0000 0.2146(3) 0.0069(3) Uani d S 1 . . O
O2 0.14901(18) 0.0000 -0.1400(3) 0.0089(3) Uani d S 1 . . O
O3 0.03695(13) 0.17245(11) 0.3781(2) 0.0094(2) Uani d . 1 . . O
O4 0.08808(11) 0.14558(11) 0.00235(18) 0.0060(2) Uani d . 1 . . O
O5 0.23583(19) 0.0000 0.6151(3) 0.0106(3) Uani d S 1 . . O
O6 0.22998(11) 0.14291(11) 0.38772(18) 0.0072(2) Uani d . 1 . . O
O7 0.06443(17) 0.0000 0.1947(3) 0.0068(3) Uani d S 1 . . O
O8 0.41828(17) 0.0000 0.6071(3) 0.0108(3) Uani d S 1 . . O
O9 0.07877(12) 0.30576(11) 0.1953(2) 0.0086(2) Uani d . 1 . . O
OW 0.36789(15) 0.13693(15) 0.1403(3) 0.0205(3) Uani d . 1 . . O
H1 0.345(4) 0.084(3) 0.183(6) 0.030(11) Uiso d . 1 . . H
H2 0.456(6) 0.130(5) 0.232(8) 0.076(19) Uiso d . 1 . . H
K1 0.5000 0.5000 0.5000 0.01135(13) Uani d S 1 . . K
K2 0.28723(4) 0.30373(4) 0.23213(7) 0.01832(9) Uani d . 1 . . K
K3 0.0000 0.5000 0.0000 0.0337(3) Uani d S 1 . . K

loop_
_atom_site_aniso_label
_atom_site_aniso_U_11
_atom_site_aniso_U_22
_atom_site_aniso_U_33
_atom_site_aniso_U_12
_atom_site_aniso_U_13
_atom_site_aniso_U_23
Mo1 0.00540(9) 0.00542(9) 0.00475(9) 0.000 0.00222(7) 0.000
Mo2 0.00529(7) 0.00458(7) 0.00481(7) 0.00002(4) 0.00277(5) -0.00040(4)
V1 0.00240(14) 0.00289(14) 0.00342(14) 0.000 0.00166(12) 0.000
O1 0.0052(7) 0.0077(7) 0.0064(7) 0.000 0.0029(6) 0.000
O2 0.0081(7) 0.0113(8) 0.0079(7) 0.000 0.0053(6) 0.000
O3 0.0108(6) 0.0112(6) 0.0085(5) -0.0005(4) 0.0071(5) -0.0006(4)
O4 0.0055(5) 0.0056(5) 0.0059(5) 0.0003(4) 0.0030(4) 0.0003(4)
O5 0.0143(8) 0.0101(8) 0.0095(8) 0.000 0.0084(7) 0.000
O6 0.0057(5) 0.0058(5) 0.0071(5) -0.0004(4) 0.0026(4) -0.0001(4)
O7 0.0073(7) 0.0049(7) 0.0082(7) 0.000 0.0048(6) 0.000
O8 0.0052(7) 0.0109(8) 0.0094(8) 0.000 0.0013(6) 0.000
O9 0.0093(5) 0.0057(5) 0.0089(5) 0.0000(4) 0.0047(5) -0.0002(4)
OW 0.0115(6) 0.0186(8) 0.0252(8) -0.0023(6) 0.0084(6) 0.0075(7)
K1 0.0138(3) 0.0103(3) 0.0092(3) 0.000 0.0068(3) 0.000
K2 0.01600(19) 0.0204(2) 0.0177(2) -0.00066(16) 0.01012(17) 0.00029(17)
K3 0.0533(8) 0.0131(4) 0.0179(5) 0.000 0.0140(5) 0.000

loop_
_atom_type_symbol
_atom_type_description
_atom_type_scat_dispersion_real
_atom_type_scat_dispersion_imag
_atom_type_scat_source
Mo Mo -1.6832 0.6857 'International Tables Vol C Tables 4.2.6.8 and 6.1.1.4'
V V 0.3005 0.5294 'International Tables Vol C Tables 4.2.6.8 and 6.1.1.4'
K K 0.2009 0.2494 'International Tables Vol C Tables 4.2.6.8 and 6.1.1.4'
O O 0.0106 0.0060 'International Tables Vol C Tables 4.2.6.8 and 6.1.1.4'
H H 0.0000 0.0000 'International Tables Vol C Tables 4.2.6.8 and 6.1.1.4'

loop_
_geom_angle_atom_site_label_1
_geom_angle_atom_site_label_2
_geom_angle_atom_site_label_3
_geom_angle_site_symmetry_1
_geom_angle_site_symmetry_3
_geom_angle
O8 Mo1 O5 . . 104.89(11)
O8 Mo1 O6 . 6 103.31(4)
O5 Mo1 O6 . 6 97.33(5)
O8 Mo1 O6 . . 103.31(4)
O5 Mo1 O6 . . 97.33(5)
O6 Mo1 O6 6 . 145.02(8)
O8 Mo1 O1 . . 92.27(10)
O5 Mo1 O1 . . 162.84(9)
O6 Mo1 O1 6 . 78.33(4)
O6 Mo1 O1 . . 78.33(4)
O8 Mo1 O7 . . 163.32(9)
O5 Mo1 O7 . . 91.79(9)
O6 Mo1 O7 6 . 73.98(4)
O6 Mo1 O7 . . 73.98(4)
O1 Mo1 O7 . . 71.05(7)
O9 Mo2 O3 . . 105.07(7)
O9 Mo2 O6 . . 98.11(6)
O3 Mo2 O6 . . 101.31(7)
O9 Mo2 O4 . 2 100.34(6)
O3 Mo2 O4 . 2 98.57(7)
O6 Mo2 O4 . 2 148.22(6)
O9 Mo2 O7 . . 159.92(7)
O3 Mo2 O7 . . 94.99(7)
O6 Mo2 O7 . . 78.37(7)
O4 Mo2 O7 2 . 75.42(6)
O9 Mo2 O4 . . 86.11(6)
O3 Mo2 O4 . . 167.54(6)
O6 Mo2 O4 . . 82.15(6)
O4 Mo2 O4 2 . 73.58(6)
O7 Mo2 O4 . . 73.85(6)
O2 V1 O1 . . 102.12(10)
O2 V1 O4 . . 100.77(4)
O1 V1 O4 . . 95.98(4)
O2 V1 O4 . 6 100.77(4)
O1 V1 O4 . 6 95.98(4)
O4 V1 O4 . 6 152.52(8)
O2 V1 O7 . 5 98.87(9)
O1 V1 O7 . 5 159.01(9)
O4 V1 O7 . 5 80.00(4)
O4 V1 O7 6 5 80.00(4)
O2 V1 O7 . . 177.11(9)
O1 V1 O7 . . 80.77(8)
O4 V1 O7 . . 78.81(4)
O4 V1 O7 6 . 78.81(4)
O7 V1 O7 5 . 78.24(8)
V1 O1 Mo1 . . 118.76(10)
V1 O4 Mo2 . 2 107.85(6)
V1 O4 Mo2 . . 109.21(6)
Mo2 O4 Mo2 2 . 102.53(6)
Mo2 O6 Mo1 . . 116.12(7)
V1 O7 Mo2 5 . 91.37(5)
V1 O7 Mo2 5 6 91.37(5)
Mo2 O7 Mo2 . 6 166.49(10)
V1 O7 V1 5 . 101.76(8)
Mo2 O7 V1 . . 96.19(5)
Mo2 O7 V1 6 . 96.19(5)
V1 O7 Mo1 5 . 168.81(10)
Mo2 O7 Mo1 . . 87.38(5)
Mo2 O7 Mo1 6 . 87.38(5)
V1 O7 Mo1 . . 89.43(7)
H1 OW H2 . . 101(4)

loop_
_geom_bond_atom_site_label_1
_geom_bond_atom_site_label_2
_geom_bond_site_symmetry_2
_geom_bond_distance
_geom_bond_publ_flag
Mo1 O8 . 1.708(2) y
Mo1 O5 . 1.738(2) y
Mo1 O6 6 1.9198(14) y
Mo1 O6 . 1.9198(14) y
Mo1 O1 . 2.196(2) y
Mo1 O7 . 2.435(2) y
Mo2 O9 . 1.7172(15) y
Mo2 O3 . 1.7235(15) y
Mo2 O6 . 1.9090(16) y
Mo2 O4 2 1.9530(17) y
Mo2 O7 . 2.2658(6) y
Mo2 O4 . 2.3050(14) y
V1 O2 . 1.625(2) y
V1 O1 . 1.723(2) y
V1 O4 . 1.9202(14) y
V1 O4 6 1.9202(14) y
V1 O7 5 2.107(2) y
V1 O7 . 2.371(2) y
V1 Mo2 5 3.1305(9) y
V1 Mo2 2 3.1305(9) y

loop_
_geom_contact_atom_site_label_1
_geom_contact_atom_site_label_2
_geom_contact_distance
_geom_contact_site_symmetry_2
K1 O2 2.600(2) 7
K1 O2 2.600(2) 3_556
K1 O3 2.6864(15) 8
K1 O3 2.6864(15) 4_556
K1 O3 2.6864(15) 3
K1 O3 2.6864(15) 7_556
K1 O5 2.925(2) 3
K1 O5 2.925(2) 7_556
K2 OW 2.796(2) 7
K2 OW 2.821(2) .
K2 O3 2.849(2) 7_556
K2 O9 2.8674(17) .
K2 O6 2.9234(15) .
K2 O2 2.9885(13) 7
K2 O5 3.0061(14) 7_556
K2 O3 3.0352(18) 8
K2 O4 3.0692(17) .
K3 O9 2.8604(15) 2
K3 O9 2.8604(16) 6_565
K3 O9 2.8604(16) .
K3 O9 2.8604(16) 5_565
K3 O8 3.031(2) 3_454
K3 O8 3.031(2) 7_556
K3 O5 3.236(3) 3_454
K3 O5 3.236(3) 7_556

loop_
_geom_hbond_atom_site_label_D
_geom_hbond_atom_site_label_H
_geom_hbond_atom_site_label_A
_geom_hbond_site_symmetry_A
_geom_hbond_distance_DH
_geom_hbond_distance_HA
_geom_hbond_distance_DA
_geom_hbond_angle_DHA
OW H1 O1 . 0.94(4) 1.87(4) 2.779(2) 162(4)
OW H2 O9 8 1.02(6) 2.20(7) 2.908(2) 125(5)
OW H2 O8 5_656 1.02(6) 2.23(6) 3.040(3) 136(5)
